data_7208141
loop_
_publ_author_name
'M'hamedi, Ahmed'
'Batsanov, Andrei S.'
'Fox, Mark A.'
'Bryce, Martin R.'
'Abdullah, Khalid'
'Al-Attar, Hameed A.'
'Monkman, Andrew P.'

_publ_section_title
;
 Dinuclear iridium(iii) complexes of cyclometalated fluorenylpyridine
 ligands as phosphorescent dopants for efficient solution-processed OLEDs
;
_journal_issue 27
_journal_name_full 'Journal of Materials Chemistry'
_journal_page_first 13529
_journal_paper_doi 10.1039/c2jm31143g
_journal_volume 22
_journal_year 2012
_chemical_absolute_configuration ad
_chemical_formula_moiety 'C122 H140 F4 Ir2 N6 O2'
_chemical_formula_sum 'C122 H140 F4 Ir2 N6 O2'
_chemical_formula_weight 2182.80
_chemical_name_systematic
;
?
;
_space_group_IT_number 4
_symmetry_cell_setting monoclinic
_symmetry_space_group_name_Hall 'P 2yb'
_symmetry_space_group_name_H-M 'P 1 21 1'
_atom_sites_solution_hydrogens geom
_atom_sites_solution_primary direct
_atom_sites_solution_secondary difmap
_audit_creation_method SHELXL-97
_cell_angle_alpha 90.00
_cell_angle_beta 91.23(3)
_cell_angle_gamma 90.00
_cell_formula_units_Z 2
_cell_length_a 12.5082(7)
_cell_length_b 24.9700(13)
_cell_length_c 16.8684(10)
_cell_measurement_reflns_used 9885
_cell_measurement_temperature 120(2)
_cell_measurement_theta_max 32.84
_cell_measurement_theta_min 2.31
_cell_volume 5267.3(5)
_computing_cell_refinement 'SAINT version 7.46A (Bruker, 2007)'
_computing_data_collection 'SMART version 5.625 (Bruker, 2001)'
_computing_data_reduction 'SAINT version 7.46A (Bruker, 2007)'
_computing_molecular_graphics 'SHELXTL version 6.14 (Bruker, 2003)'
_computing_publication_material 'SHELXTL version 6.14 (Bruker, 2003)'
_computing_structure_refinement 'SHELXTL version 6.14 (Bruker, 2003)'
_computing_structure_solution 'SHELXTL version 6.14 (Bruker, 2003)'
_diffrn_ambient_temperature 120(2)
_diffrn_detector_area_resol_mean 5.6
_diffrn_measured_fraction_theta_full 0.995
_diffrn_measured_fraction_theta_max 0.995
_diffrn_measurement_device_type 'Bruker SMART 6K CCD area detector'
_diffrn_measurement_method '\w scans'
_diffrn_radiation_monochromator graphite
_diffrn_radiation_source 'fine-focus sealed tube'
_diffrn_radiation_type MoK\a
_diffrn_radiation_wavelength 0.71073
_diffrn_reflns_av_R_equivalents 0.0318
_diffrn_reflns_av_sigmaI/netI 0.0591
_diffrn_reflns_limit_h_max 17
_diffrn_reflns_limit_h_min -17
_diffrn_reflns_limit_k_max 35
_diffrn_reflns_limit_k_min -34
_diffrn_reflns_limit_l_max 23
_diffrn_reflns_limit_l_min -23
_diffrn_reflns_number 65707
_diffrn_reflns_theta_full 30.00
_diffrn_reflns_theta_max 30.00
_diffrn_reflns_theta_min 1.21
_diffrn_standards_number 0
_exptl_absorpt_coefficient_mu 2.585
_exptl_absorpt_correction_T_max 0.7310
_exptl_absorpt_correction_T_min 0.4863
_exptl_absorpt_correction_type integration
_exptl_absorpt_process_details 'SADABS 2006/1 (Bruker), R(int)=0.049 before correction'
_exptl_crystal_colour orange
_exptl_crystal_density_diffrn 1.376
_exptl_crystal_density_method 'not measured'
_exptl_crystal_description tablet
_exptl_crystal_F_000 2240
_exptl_crystal_size_max 0.29
_exptl_crystal_size_mid 0.15
_exptl_crystal_size_min 0.15
_refine_diff_density_max 2.281
_refine_diff_density_min -0.872
_refine_diff_density_rms 0.108
_refine_ls_abs_structure_details 'Flack H D (1983), Acta Cryst. A39, 876-881'
_refine_ls_abs_structure_Flack -0.0002(36)
_refine_ls_extinction_method none
_refine_ls_goodness_of_fit_ref 1.051
_refine_ls_hydrogen_treatment constr
_refine_ls_matrix_type full
_refine_ls_number_parameters 1230
_refine_ls_number_reflns 29881
_refine_ls_number_restraints 25
_refine_ls_restrained_S_all 1.054
_refine_ls_R_factor_all 0.0429
_refine_ls_R_factor_gt 0.0339
_refine_ls_shift/su_max 0.028
_refine_ls_shift/su_mean 0.001
_refine_ls_structure_factor_coef Fsqd
_refine_ls_weighting_details 'calc w=1/[\s^2^(Fo^2^)+(0.0260P)^2^] where P=(Fo^2^+2Fc^2^)/3'
_refine_ls_weighting_scheme calc
_refine_ls_wR_factor_gt 0.0729
_refine_ls_wR_factor_ref 0.0767
_reflns_Friedel_coverage 0.81
_reflns_number_gt 26698
_reflns_number_total 29881
_reflns_threshold_expression I>2\s(I)
_cod_data_source_file c2jm31143g.txt
_cod_data_source_block 3b
_cod_depositor_comments
;
The following automatic conversions were performed:

'_symmetry_cell_setting' value 'Monoclinic' changed to 'monoclinic'
according to /home/saulius/struct/CIF-dictionaries/cif_core.dic
dictionary named 'cif_core.dic' version 2.4.1 from 2010-06-29.

Automatic conversion script
Id: cif_fix_values 1891 2012-01-12 08:04:46Z andrius 
;
_cod_original_sg_symbol_H-M 'P 21'
_cod_database_code 7208141

loop_
_symmetry_equiv_pos_as_xyz
'x, y, z'
'-x, y+1/2, -z'

loop_
_atom_site_label
_atom_site_type_symbol
_atom_site_fract_x
_atom_site_fract_y
_atom_site_fract_z
_atom_site_U_iso_or_equiv
_atom_site_adp_type
_atom_site_occupancy
_atom_site_symmetry_multiplicity
_atom_site_calc_flag
_atom_site_refinement_flags
_atom_site_disorder_assembly
_atom_site_disorder_group
Ir1 Ir 0.543266(10) 0.541918(5) 0.263343(8) 0.02176(3) Uani 1 1 d . . .
Ir2 Ir 0.655521(10) 0.458132(5) 0.127574(8) 0.02134(3) Uani 1 1 d . . .
F1 F 0.2923(2) 0.57676(10) 0.00701(14) 0.0341(5) Uani 1 1 d . . .
F2 F 0.8564(2) 0.47465(12) 0.46049(18) 0.0485(7) Uani 1 1 d . . .
F3 F 0.24043(19) 0.41966(11) 0.06976(16) 0.0381(6) Uani 1 1 d . . .
F4 F 0.99483(19) 0.52559(10) 0.29732(16) 0.0377(6) Uani 1 1 d . . .
O1 O 0.4937(5) 0.3792(2) 0.3001(3) 0.0896(17) Uani 1 1 d . . .
O2 O 0.7331(3) 0.61288(16) 0.0923(3) 0.0650(12) Uani 1 1 d . . .
N1 N 0.5706(2) 0.45390(17) 0.24233(19) 0.0245(6) Uani 1 1 d . . .
N2 N 0.6404(2) 0.54469(17) 0.15679(19) 0.0253(6) Uani 1 1 d . . .
N3 N 0.4046(2) 0.54438(18) 0.19889(17) 0.0201(6) Uani 1 1 d . . .
N4 N 0.6727(2) 0.54907(17) 0.33760(19) 0.0257(8) Uani 1 1 d . . .
N5 N 0.5167(2) 0.45661(19) 0.06282(18) 0.0231(6) Uani 1 1 d . . .
N6 N 0.7983(3) 0.45109(17) 0.18744(18) 0.0234(7) Uani 1 1 d . . .
C01 C 0.5318(4) 0.4178(2) 0.2717(3) 0.0392(11) Uani 1 1 d . . .
C02 C 0.6855(4) 0.57834(19) 0.1257(3) 0.0338(10) Uani 1 1 d . . .
C1 C 0.2510(3) 0.51094(16) 0.3755(2) 0.0271(8) Uani 1 1 d . . .
H1 H 0.1787 0.5103 0.3570 0.033 Uiso 1 1 d R . .
C2 C 0.3325(3) 0.52370(15) 0.3240(2) 0.0245(7) Uani 1 1 d . . .
C3 C 0.4409(3) 0.52780(15) 0.3505(2) 0.0251(8) Uani 1 1 d . . .
C4 C 0.4634(3) 0.51620(15) 0.4307(2) 0.0238(7) Uani 1 1 d . . .
H4 H 0.5351 0.5179 0.4504 0.029 Uiso 1 1 d R . .
C5 C 0.4675(3) 0.48766(17) 0.6215(2) 0.0300(8) Uani 1 1 d . . .
H5 H 0.5390 0.4937 0.6058 0.036 Uiso 1 1 d R . .
C6 C 0.4450(3) 0.47637(18) 0.6994(2) 0.0339(9) Uani 1 1 d . . .
H6 H 0.5016 0.4752 0.7379 0.041 Uiso 1 1 d R . .
C7 C 0.3407(3) 0.46624(18) 0.7227(2) 0.0338(9) Uani 1 1 d . . .
H7 H 0.3268 0.4582 0.7766 0.041 Uiso 1 1 d R . .
C8 C 0.2568(3) 0.46805(16) 0.6671(2) 0.0308(9) Uani 1 1 d . . .
H8 H 0.1855 0.4611 0.6825 0.037 Uiso 1 1 d R . .
C9 C 0.2001(3) 0.48627(17) 0.5199(2) 0.0290(8) Uani 1 1 d . . .
C10 C 0.2754(3) 0.49981(16) 0.4534(2) 0.0264(8) Uani 1 1 d . . .
C11 C 0.3816(3) 0.50269(16) 0.4809(2) 0.0253(8) Uani 1 1 d . . .
C12 C 0.3829(3) 0.49031(16) 0.5664(2) 0.0262(8) Uani 1 1 d . . .
C13 C 0.2786(3) 0.48008(16) 0.5901(2) 0.0264(8) Uani 1 1 d . . .
C14 C 0.3139(3) 0.53539(16) 0.2400(2) 0.0246(7) Uani 1 1 d . . .
C15 C 0.2134(3) 0.5400(2) 0.2024(2) 0.0344(8) Uani 1 1 d . . .
H15 H 0.1507 0.5341 0.2320 0.041 Uiso 1 1 d R . .
C16 C 0.2042(3) 0.55338(17) 0.1241(2) 0.0317(9) Uani 1 1 d . . .
H16 H 0.1364 0.5555 0.0978 0.038 Uiso 1 1 d R . .
C17 C 0.2976(3) 0.56310(15) 0.0846(2) 0.0266(8) Uani 1 1 d . . .
C18 C 0.3949(3) 0.55903(14) 0.1219(2) 0.0226(7) Uani 1 1 d . . .
H18 H 0.4576 0.5666 0.0932 0.027 Uiso 1 1 d R . .
C19 C 0.1340(4) 0.4356(2) 0.5023(3) 0.0426(12) Uani 1 1 d . A .
H191 H 0.0885 0.4285 0.5485 0.051 Uiso 1 1 d R . .
H192 H 0.0856 0.4430 0.4564 0.051 Uiso 1 1 d R . .
C20 C 0.1948(5) 0.3860(2) 0.4847(3) 0.0507(13) Uani 1 1 d D . .
H201 H 0.2360 0.3751 0.5328 0.061 Uiso 1 1 d R A .
H202 H 0.2462 0.3935 0.4423 0.061 Uiso 1 1 d R . .
C21A C 0.1200(5) 0.3398(3) 0.4589(4) 0.0487(15) Uani 0.85 1 d P A 1
H211 H 0.0639 0.3353 0.4989 0.058 Uiso 0.85 1 d PR A 1
H212 H 0.0840 0.3498 0.4082 0.058 Uiso 0.85 1 d PR A 1
C22A C 0.1765(6) 0.2879(3) 0.4477(5) 0.0584(18) Uani 0.85 1 d PD A 1
H221 H 0.2097 0.2775 0.4992 0.070 Uiso 0.85 1 d PR A 1
H222 H 0.2351 0.2933 0.4099 0.070 Uiso 0.85 1 d PR A 1
C21B C 0.199(3) 0.3275(7) 0.471(2) 0.052(9) Uiso 0.15 1 d PD A 2
H213 H 0.2693 0.3189 0.4486 0.063 Uiso 0.15 1 d PR A 2
H214 H 0.1913 0.3082 0.5218 0.063 Uiso 0.15 1 d PR A 2
C22B C 0.120(4) 0.3026(8) 0.418(3) 0.082(14) Uiso 0.15 1 d PD A 2
H223 H 0.0521 0.3202 0.4328 0.098 Uiso 0.15 1 d PR A 2
H224 H 0.1374 0.3136 0.3632 0.098 Uiso 0.15 1 d PR A 2
C23 C 0.1035(6) 0.2442(3) 0.4181(6) 0.093(3) Uani 1 1 d D . .
C24A C 0.1476(14) 0.1935(6) 0.4049(10) 0.068(4) Uiso 0.40 1 d PD A 1
H241 H 0.0915 0.1690 0.3859 0.102 Uiso 0.40 1 calc PR A 1
H242 H 0.1790 0.1798 0.4546 0.102 Uiso 0.40 1 calc PR A 1
H243 H 0.2032 0.1963 0.3651 0.102 Uiso 0.40 1 calc PR A 1
C24B C 0.0423(10) 0.2419(5) 0.3466(7) 0.072(3) Uiso 0.60 1 d PD A 2
H244 H 0.0232 0.2046 0.3350 0.107 Uiso 0.60 1 calc PR A 2
H245 H 0.0844 0.2563 0.3031 0.107 Uiso 0.60 1 calc PR A 2
H246 H -0.0229 0.2631 0.3521 0.107 Uiso 0.60 1 calc PR A 2
C25 C 0.1233(3) 0.5349(2) 0.5348(3) 0.0427(11) Uani 1 1 d . . .
H251 H 0.0803 0.5415 0.4858 0.051 Uiso 1 1 d R . .
H252 H 0.0732 0.5245 0.5768 0.051 Uiso 1 1 d R . .
C26 C 0.1785(4) 0.5868(2) 0.5596(3) 0.0461(12) Uani 1 1 d . . .
H261 H 0.1900 0.5866 0.6178 0.055 Uiso 1 1 d R . .
H262 H 0.2497 0.5882 0.5351 0.055 Uiso 1 1 d R . .
C27 C 0.1164(5) 0.6373(2) 0.5361(4) 0.0510(13) Uani 1 1 d . . .
H271 H 0.1470 0.6680 0.5660 0.061 Uiso 1 1 d R . .
H272 H 0.0412 0.6330 0.5521 0.061 Uiso 1 1 d R . .
C28 C 0.1185(4) 0.6497(2) 0.4484(4) 0.0523(13) Uani 1 1 d . . .
H281 H 0.0641 0.6775 0.4363 0.063 Uiso 1 1 d R . .
H282 H 0.0983 0.6171 0.4182 0.063 Uiso 1 1 d R . .
C29 C 0.2271(5) 0.6701(3) 0.4198(4) 0.0690(17) Uani 1 1 d . . .
H291 H 0.2475 0.7027 0.4499 0.083 Uiso 1 1 d R . .
H292 H 0.2816 0.6423 0.4315 0.083 Uiso 1 1 d R . .
C30 C 0.2290(6) 0.6820(3) 0.3329(5) 0.077(2) Uani 1 1 d . . .
H301 H 0.2983 0.6976 0.3195 0.116 Uiso 1 1 d R . .
H302 H 0.1719 0.7076 0.3197 0.116 Uiso 1 1 d R . .
H303 H 0.2176 0.6489 0.3025 0.116 Uiso 1 1 d R . .
C31 C 0.6622(3) 0.69628(18) 0.3180(3) 0.0336(9) Uani 1 1 d . . .
H31 H 0.7235 0.7088 0.3466 0.040 Uiso 1 1 d R . .
C32 C 0.6390(3) 0.64174(17) 0.3144(2) 0.0265(8) Uani 1 1 d . . .
C33 C 0.5473(3) 0.62127(19) 0.2722(2) 0.0249(9) Uani 1 1 d . . .
C34 C 0.4798(3) 0.65921(16) 0.2348(2) 0.0259(8) Uani 1 1 d . . .
H34 H 0.4167 0.6475 0.2076 0.031 Uiso 1 1 d R . .
C35 C 0.3576(3) 0.76067(17) 0.1522(3) 0.0295(8) Uani 1 1 d . . .
H35 H 0.3191 0.7288 0.1402 0.035 Uiso 1 1 d R . .
C36 C 0.3240(4) 0.80967(19) 0.1222(3) 0.0354(10) Uani 1 1 d . . .
H36 H 0.2612 0.8117 0.0896 0.042 Uiso 1 1 d R . .
C37 C 0.3822(4) 0.85506(18) 0.1390(3) 0.0385(10) Uani 1 1 d . . .
H37 H 0.3583 0.8885 0.1184 0.046 Uiso 1 1 d R . .
C38 C 0.4737(4) 0.85336(19) 0.1864(3) 0.0435(11) Uani 1 1 d . . .
H38 H 0.5132 0.8852 0.1972 0.052 Uiso 1 1 d R . .
C39 C 0.6039(4) 0.79283(18) 0.2721(3) 0.0381(11) Uani 1 1 d . . .
C40 C 0.5950(3) 0.73197(18) 0.2789(3) 0.0312(9) Uani 1 1 d . . .
C41 C 0.5042(3) 0.71340(18) 0.2375(3) 0.0284(9) Uani 1 1 d . . .
C42 C 0.4493(3) 0.75881(16) 0.1999(3) 0.0290(8) Uani 1 1 d . . .
C43 C 0.5080(4) 0.80507(18) 0.2172(3) 0.0345(10) Uani 1 1 d . . .
C44 C 0.7049(3) 0.60082(17) 0.3526(3) 0.0287(8) Uani 1 1 d . . .
C45 C 0.7926(3) 0.6100(2) 0.4037(3) 0.0358(10) Uani 1 1 d . . .
H45 H 0.8169 0.6455 0.4128 0.043 Uiso 1 1 d R . .
C46 C 0.8435(4) 0.5679(2) 0.4412(3) 0.0414(11) Uani 1 1 d . . .
H46 H 0.9017 0.5739 0.4772 0.050 Uiso 1 1 d R . .
C47 C 0.8082(3) 0.5176(2) 0.4251(3) 0.0359(10) Uani 1 1 d . . .
C48 C 0.7242(3) 0.50784(18) 0.3740(2) 0.0302(9) Uani 1 1 d . . .
H48 H 0.7019 0.4721 0.3635 0.036 Uiso 1 1 d R . .
C49 C 0.7129(4) 0.8102(2) 0.2359(4) 0.0562(16) Uani 1 1 d . C .
H491 H 0.7153 0.8498 0.2348 0.067 Uiso 1 1 d R . .
H492 H 0.7713 0.7980 0.2720 0.067 Uiso 1 1 d R . .
C50 C 0.7369(5) 0.7906(3) 0.1538(4) 0.0666(19) Uani 1 1 d D . .
H501 H 0.6885 0.8098 0.1164 0.080 Uiso 1 1 calc R B 1
H502 H 0.7167 0.7523 0.1514 0.080 Uiso 1 1 calc R B 1
C51A C 0.8515(6) 0.7953(3) 0.1215(5) 0.0438(16) Uiso 0.67 1 d PD C 1
H511 H 0.9022 0.7777 0.1591 0.053 Uiso 0.67 1 d PR C 1
H512 H 0.8558 0.7768 0.0698 0.053 Uiso 0.67 1 d PR C 1
C52A C 0.8847(7) 0.8524(3) 0.1108(6) 0.054(2) Uiso 0.67 1 d PD C 1
H521 H 0.8748 0.8712 0.1618 0.065 Uiso 0.67 1 d PR C 1
H522 H 0.8359 0.8691 0.0710 0.065 Uiso 0.67 1 d PR C 1
C53A C 1.0017(7) 0.8613(4) 0.0857(5) 0.056(2) Uiso 0.67 1 d PD C 1
H531 H 1.0208 0.8994 0.0938 0.067 Uiso 0.67 1 d PR C 1
H532 H 1.0496 0.8397 0.1206 0.067 Uiso 0.67 1 d PR C 1
C54A C 1.0228(9) 0.8466(4) -0.0002(6) 0.063(3) Uiso 0.67 1 d PD C 1
H541 H 1.0982 0.8529 -0.0116 0.095 Uiso 0.67 1 d PR C 1
H542 H 0.9778 0.8687 -0.0355 0.095 Uiso 0.67 1 d PR C 1
H543 H 1.0057 0.8087 -0.0087 0.095 Uiso 0.67 1 d PR C 1
C51B C 0.8420(12) 0.8273(6) 0.1503(9) 0.040(3) Uiso 0.33 1 d P C 2
H513 H 0.8248 0.8652 0.1618 0.048 Uiso 0.33 1 d PR C 2
H514 H 0.8973 0.8147 0.1888 0.048 Uiso 0.33 1 d PR C 2
C52B C 0.8773(12) 0.8214(6) 0.0690(9) 0.040(3) Uiso 0.33 1 d P C 2
H523 H 0.8208 0.8356 0.0328 0.049 Uiso 0.33 1 d PR C 2
H524 H 0.8843 0.7827 0.0579 0.049 Uiso 0.33 1 d PR C 2
C53B C 0.9832(15) 0.8484(8) 0.0516(13) 0.054(4) Uiso 0.33 1 d P C 2
H533 H 1.0410 0.8338 0.0862 0.065 Uiso 0.33 1 d PR C 2
H534 H 0.9775 0.8873 0.0626 0.065 Uiso 0.33 1 d PR C 2
C54B C 1.011(2) 0.8396(11) -0.0376(17) 0.090(8) Uiso 0.33 1 d P C 2
H544 H 1.0789 0.8576 -0.0478 0.135 Uiso 0.33 1 d PR C 2
H545 H 0.9547 0.8548 -0.0722 0.135 Uiso 0.33 1 d PR C 2
H546 H 1.0180 0.8012 -0.0485 0.135 Uiso 0.33 1 d PR C 2
C55 C 0.5926(5) 0.8200(2) 0.3528(3) 0.0514(14) Uani 1 1 d . . .
H551 H 0.6509 0.8068 0.3883 0.062 Uiso 1 1 d R . .
H552 H 0.6035 0.8590 0.3458 0.062 Uiso 1 1 d R . .
C56 C 0.4896(6) 0.8119(3) 0.3930(4) 0.071(2) Uani 1 1 d . . .
H561 H 0.4790 0.7733 0.4039 0.085 Uiso 1 1 d R . .
H562 H 0.4297 0.8243 0.3583 0.085 Uiso 1 1 d R . .
C57 C 0.4874(9) 0.8429(4) 0.4720(5) 0.109(4) Uani 1 1 d . . .
H571 H 0.5302 0.8217 0.5107 0.130 Uiso 1 1 d R . .
H572 H 0.5282 0.8762 0.4624 0.130 Uiso 1 1 d R . .
C58 C 0.3970(10) 0.8594(5) 0.5099(7) 0.152(5) Uani 1 1 d D . .
H581 H 0.4151 0.8780 0.5602 0.182 Uiso 1 1 d R . .
H582 H 0.3546 0.8841 0.4757 0.182 Uiso 1 1 d R . .
C59 C 0.3304(7) 0.8114(4) 0.5290(7) 0.111(3) Uani 1 1 d D . .
H591 H 0.3745 0.7846 0.5581 0.133 Uiso 1 1 d R . .
H592 H 0.3026 0.7952 0.4791 0.133 Uiso 1 1 d R . .
C60 C 0.2419(12) 0.8345(6) 0.5792(7) 0.199(8) Uani 1 1 d D . .
H601 H 0.1938 0.8053 0.5939 0.299 Uiso 1 1 d R . .
H602 H 0.2016 0.8616 0.5491 0.299 Uiso 1 1 d R . .
H603 H 0.2730 0.8507 0.6273 0.299 Uiso 1 1 d R . .
C61 C 0.7795(4) 0.30398(16) 0.1758(3) 0.0319(9) Uani 1 1 d . . .
H61 H 0.8381 0.2911 0.2071 0.038 Uiso 1 1 d R . .
C62 C 0.7627(3) 0.35902(16) 0.1646(3) 0.0295(9) Uani 1 1 d . . .
C63 C 0.6747(3) 0.37946(18) 0.1187(2) 0.0247(8) Uani 1 1 d . . .
C64 C 0.6082(3) 0.34209(16) 0.0793(2) 0.0258(8) Uani 1 1 d . . .
H64 H 0.5522 0.3539 0.0446 0.031 Uiso 1 1 d R . .
C65 C 0.4773(4) 0.24008(18) 0.0087(3) 0.0357(10) Uani 1 1 d . . .
H65 H 0.4509 0.2716 -0.0165 0.043 Uiso 1 1 d R . .
C66 C 0.4296(4) 0.19064(18) -0.0077(3) 0.0395(11) Uani 1 1 d . . .
H66 H 0.3704 0.1881 -0.0438 0.047 Uiso 1 1 d R . .
C67 C 0.4693(4) 0.14495(18) 0.0301(3) 0.0385(10) Uani 1 1 d . . .
H67 H 0.4354 0.1115 0.0202 0.046 Uiso 1 1 d R . .
C68 C 0.5569(4) 0.14657(18) 0.0812(3) 0.0397(11) Uani 1 1 d . . .
H68 H 0.5828 0.1148 0.1059 0.048 Uiso 1 1 d R . .
C69 C 0.7049(4) 0.20788(17) 0.1456(3) 0.0325(9) Uani 1 1 d . . .
C70 C 0.7082(4) 0.26933(17) 0.1397(3) 0.0320(9) Uani 1 1 d . . .
C71 C 0.6250(3) 0.28803(16) 0.0907(2) 0.0282(8) Uani 1 1 d . . .
C72 C 0.5628(3) 0.24225(16) 0.0602(3) 0.0296(9) Uani 1 1 d . . .
C73 C 0.6061(4) 0.19560(17) 0.0951(3) 0.0337(10) Uani 1 1 d . . .
C74 C 0.8324(3) 0.39986(17) 0.2001(3) 0.0297(9) Uani 1 1 d . . .
C75 C 0.9275(4) 0.39037(19) 0.2423(3) 0.0417(11) Uani 1 1 d . . .
H75 H 0.9532 0.3547 0.2477 0.050 Uiso 1 1 d R . .
C76 C 0.9847(4) 0.4320(2) 0.2762(3) 0.0404(11) Uani 1 1 d . . .
H76 H 1.0486 0.4261 0.3065 0.048 Uiso 1 1 d R . .
C77 C 0.9449(3) 0.48281(18) 0.2633(3) 0.0313(9) Uani 1 1 d . . .
C78 C 0.8546(3) 0.49190(17) 0.2187(2) 0.0265(8) Uani 1 1 d . . .
H78 H 0.8314 0.5276 0.2097 0.032 Uiso 1 1 d R . .
C79 C 0.8060(4) 0.18273(17) 0.1095(3) 0.0361(10) Uani 1 1 d . . .
H791 H 0.8693 0.1947 0.1410 0.043 Uiso 1 1 d R . .
H792 H 0.8012 0.1433 0.1148 0.043 Uiso 1 1 d R . .
C80 C 0.8236(4) 0.19604(18) 0.0229(3) 0.0363(10) Uani 1 1 d . . .
H801 H 0.7618 0.1829 -0.0092 0.044 Uiso 1 1 d R . .
H802 H 0.8266 0.2355 0.0170 0.044 Uiso 1 1 d R . .
C81 C 0.9249(4) 0.17246(19) -0.0084(3) 0.0396(10) Uani 1 1 d . . .
H811 H 0.9253 0.1336 0.0030 0.048 Uiso 1 1 d R . .
H812 H 0.9869 0.1886 0.0201 0.048 Uiso 1 1 d R . .
C82 C 0.9388(4) 0.1801(2) -0.0971(3) 0.0421(11) Uani 1 1 d . . .
H821 H 0.9405 0.2190 -0.1087 0.051 Uiso 1 1 d R . .
H822 H 0.8763 0.1646 -0.1260 0.051 Uiso 1 1 d R . .
C83 C 1.0404(4) 0.1544(2) -0.1267(4) 0.0548(14) Uani 1 1 d . . .
H831 H 1.0404 0.1161 -0.1119 0.066 Uiso 1 1 d R . .
H832 H 1.1028 0.1714 -0.0997 0.066 Uiso 1 1 d R . .
C84 C 1.0538(6) 0.1588(3) -0.2168(4) 0.075(2) Uani 1 1 d . . .
H841 H 1.1163 0.1379 -0.2325 0.113 Uiso 1 1 d R . .
H842 H 1.0640 0.1964 -0.2312 0.113 Uiso 1 1 d R . .
H843 H 0.9897 0.1449 -0.2443 0.113 Uiso 1 1 d R . .
C85 C 0.6926(4) 0.18872(18) 0.2321(3) 0.0401(11) Uani 1 1 d . . .
H851 H 0.7568 0.1994 0.2636 0.048 Uiso 1 1 d R . .
H852 H 0.6888 0.1491 0.2325 0.048 Uiso 1 1 d R . .
C86 C 0.5928(5) 0.2113(2) 0.2722(3) 0.0458(12) Uani 1 1 d . . .
H861 H 0.6028 0.2502 0.2814 0.055 Uiso 1 1 d R . .
H862 H 0.5301 0.2066 0.2361 0.055 Uiso 1 1 d R . .
C87 C 0.5713(5) 0.1845(2) 0.3501(3) 0.0507(13) Uani 1 1 d . D .
H871 H 0.6322 0.1911 0.3873 0.061 Uiso 1 1 d R . .
H872 H 0.5662 0.1454 0.3413 0.061 Uiso 1 1 d R . .
C88 C 0.4678(5) 0.2043(3) 0.3871(3) 0.0567(15) Uani 1 1 d D . .
H881 H 0.4734 0.2434 0.3958 0.068 Uiso 1 1 d R D .
H882 H 0.4073 0.1980 0.3494 0.068 Uiso 1 1 d R . .
C89A C 0.4598(14) 0.1890(6) 0.4696(8) 0.061(4) Uiso 0.45 1 d PD D 1
H891 H 0.3978 0.2072 0.4934 0.073 Uiso 0.45 1 calc PR D 1
H892 H 0.5253 0.2000 0.4993 0.073 Uiso 0.45 1 calc PR D 1
C90A C 0.4461(15) 0.1296(6) 0.4743(11) 0.082(5) Uiso 0.45 1 d PD D 1
H901 H 0.4426 0.1187 0.5300 0.123 Uiso 0.45 1 calc PR D 1
H902 H 0.5070 0.1119 0.4496 0.123 Uiso 0.45 1 calc PR D 1
H903 H 0.3798 0.1192 0.4463 0.123 Uiso 0.45 1 calc PR D 1
C89B C 0.4322(9) 0.1713(5) 0.4604(7) 0.049(2) Uiso 0.55 1 d P D 2
H893 H 0.4927 0.1690 0.4991 0.059 Uiso 0.55 1 calc PR D 2
H894 H 0.3729 0.1903 0.4863 0.059 Uiso 0.55 1 calc PR D 2
C90B C 0.3961(10) 0.1155(5) 0.4392(8) 0.067(3) Uiso 0.55 1 d P D 2
H904 H 0.3736 0.0969 0.4872 0.100 Uiso 0.55 1 calc PR D 2
H905 H 0.4553 0.0960 0.4154 0.100 Uiso 0.55 1 calc PR D 2
H906 H 0.3359 0.1174 0.4012 0.100 Uiso 0.55 1 calc PR D 2
C91 C 0.6542(3) 0.51206(16) -0.1094(2) 0.0267(8) Uani 1 1 d . . .
H91 H 0.5979 0.5208 -0.1459 0.032 Uiso 1 1 d R . .
C92 C 0.6312(3) 0.48886(15) -0.0360(2) 0.0237(7) Uani 1 1 d . . .
C93 C 0.7135(3) 0.47692(15) 0.0215(2) 0.0231(7) Uani 1 1 d . . .
C94 C 0.8196(3) 0.48670(15) 0.0000(2) 0.0248(8) Uani 1 1 d . . .
H94 H 0.8767 0.4783 0.0359 0.030 Uiso 1 1 d R . .
C95 C 1.0490(3) 0.51694(17) -0.0834(2) 0.0299(8) Uani 1 1 d . . .
H95 H 1.0651 0.5020 -0.0327 0.036 Uiso 1 1 d R . .
C96 C 1.1303(3) 0.53395(18) -0.1330(3) 0.0340(9) Uani 1 1 d . . .
H96 H 1.2027 0.5309 -0.1153 0.041 Uiso 1 1 d R . .
C97 C 1.1081(3) 0.55549(17) -0.2065(3) 0.0336(9) Uani 1 1 d . . .
H97 H 1.1651 0.5667 -0.2389 0.040 Uiso 1 1 d R . .
C98 C 1.0037(4) 0.56066(17) -0.2336(3) 0.0337(9) Uani 1 1 d . . .
H98 H 0.9886 0.5755 -0.2845 0.040 Uiso 1 1 d R . .
C99 C 0.8014(3) 0.54571(19) -0.2041(2) 0.0307(8) Uani 1 1 d . . .
C100 C 0.7583(3) 0.52214(16) -0.1282(2) 0.0276(8) Uani 1 1 d . . .
C101 C 0.8415(3) 0.50857(15) -0.0740(2) 0.0251(8) Uani 1 1 d . . .
C102 C 0.9433(3) 0.52243(16) -0.1109(2) 0.0268(8) Uani 1 1 d . . .
C103 C 0.9209(3) 0.54402(19) -0.1858(2) 0.0294(8) Uani 1 1 d . . .
C104 C 0.5230(3) 0.47363(15) -0.0137(2) 0.0245(7) Uani 1 1 d . . .
C105 C 0.4340(3) 0.47208(16) -0.0641(2) 0.0312(9) Uani 1 1 d . . .
H105 H 0.4395 0.4842 -0.1172 0.037 Uiso 1 1 d R . .
C106 C 0.3379(3) 0.4524(2) -0.0377(3) 0.0345(9) Uani 1 1 d . . .
H106 H 0.2764 0.4506 -0.0717 0.041 Uiso 1 1 d R . .
C107 C 0.3338(3) 0.43668(16) 0.0399(3) 0.0299(8) Uani 1 1 d . . .
C108 C 0.4219(3) 0.43828(15) 0.0891(2) 0.0262(8) Uani 1 1 d . . .
H108 H 0.4168 0.4264 0.1424 0.031 Uiso 1 1 d R . .
C109 C 0.7592(4) 0.60281(18) -0.2193(3) 0.0374(10) Uani 1 1 d . . .
H109 H 0.7854 0.6151 -0.2712 0.045 Uiso 1 1 d R . .
H110 H 0.6802 0.6016 -0.2231 0.045 Uiso 1 1 d R . .
C110 C 0.7915(4) 0.64381(18) -0.1566(3) 0.0416(11) Uani 1 1 d . . .
H111 H 0.8704 0.6474 -0.1548 0.050 Uiso 1 1 d R . .
H112 H 0.7685 0.6314 -0.1039 0.050 Uiso 1 1 d R . .
C111 C 0.7409(5) 0.6990(2) -0.1748(4) 0.0511(13) Uani 1 1 d . . .
H113 H 0.7566 0.7091 -0.2301 0.061 Uiso 1 1 d R . .
H134 H 0.6624 0.6961 -0.1704 0.061 Uiso 1 1 d R . .
C112 C 0.7800(5) 0.7416(2) -0.1208(4) 0.0575(14) Uani 1 1 d . . .
H114 H 0.8583 0.7449 -0.1262 0.069 Uiso 1 1 d R . .
H115 H 0.7661 0.7309 -0.0654 0.069 Uiso 1 1 d R . .
C113 C 0.7280(7) 0.7961(3) -0.1358(5) 0.082(2) Uani 1 1 d . . .
H116 H 0.6493 0.7918 -0.1347 0.098 Uiso 1 1 d R . .
H117 H 0.7489 0.8204 -0.0918 0.098 Uiso 1 1 d R . .
C114 C 0.7547(7) 0.8221(3) -0.2109(5) 0.088(2) Uani 1 1 d . . .
H118 H 0.7199 0.8573 -0.2146 0.132 Uiso 1 1 d R . .
H119 H 0.7301 0.7997 -0.2553 0.132 Uiso 1 1 d R . .
H120 H 0.8325 0.8267 -0.2132 0.132 Uiso 1 1 d R . .
C115 C 0.7722(4) 0.5092(2) -0.2757(3) 0.0399(11) Uani 1 1 d . . .
H121 H 0.6934 0.5077 -0.2825 0.048 Uiso 1 1 d R . .
H122 H 0.8014 0.5256 -0.3241 0.048 Uiso 1 1 d R . .
C116 C 0.8147(4) 0.4520(2) -0.2688(3) 0.0480(12) Uani 1 1 d . . .
H123 H 0.8937 0.4530 -0.2701 0.058 Uiso 1 1 d R . .
H124 H 0.7946 0.4375 -0.2166 0.058 Uiso 1 1 d R . .
C117 C 0.7751(5) 0.4146(3) -0.3318(4) 0.0584(15) Uani 1 1 d . . .
H125 H 0.7920 0.4299 -0.3842 0.070 Uiso 1 1 d R . .
H126 H 0.6963 0.4119 -0.3288 0.070 Uiso 1 1 d R . .
C118 C 0.8230(5) 0.3582(2) -0.3263(4) 0.0624(17) Uani 1 1 d . . .
H127 H 0.8117 0.3446 -0.2720 0.075 Uiso 1 1 d R . .
H128 H 0.7834 0.3344 -0.3635 0.075 Uiso 1 1 d R . .
C119 C 0.9390(6) 0.3550(3) -0.3434(5) 0.074(2) Uani 1 1 d . . .
H129 H 0.9792 0.3754 -0.3022 0.089 Uiso 1 1 d R . .
H130 H 0.9516 0.3725 -0.3950 0.089 Uiso 1 1 d R . .
C120 C 0.9825(6) 0.2988(3) -0.3471(5) 0.084(2) Uani 1 1 d . . .
H131 H 1.0597 0.3004 -0.3557 0.126 Uiso 1 1 d R . .
H132 H 0.9477 0.2790 -0.3907 0.126 Uiso 1 1 d R . .
H133 H 0.9692 0.2805 -0.2969 0.126 Uiso 1 1 d R . .

loop_
_atom_site_aniso_label
_atom_site_aniso_U_11
_atom_site_aniso_U_22
_atom_site_aniso_U_33
_atom_site_aniso_U_23
_atom_site_aniso_U_13
_atom_site_aniso_U_12
Ir1 0.01665(6) 0.03006(7) 0.01854(6) 0.00118(6) -0.00043(5) 0.00272(6)
Ir2 0.01829(6) 0.02546(6) 0.02024(7) 0.00106(6) -0.00036(5) 0.00199(6)
F1 0.0379(14) 0.0437(14) 0.0205(11) 0.0057(10) -0.0059(10) 0.0008(11)
F2 0.0330(14) 0.0614(18) 0.0503(17) 0.0097(13) -0.0152(12) 0.0147(12)
F3 0.0231(12) 0.0486(15) 0.0424(15) 0.0046(12) -0.0009(11) -0.0097(10)
F4 0.0226(11) 0.0476(15) 0.0425(15) -0.0080(11) -0.0051(10) -0.0053(10)
O1 0.112(4) 0.065(3) 0.091(4) 0.029(3) -0.012(3) -0.044(3)
O2 0.039(2) 0.056(2) 0.100(3) 0.042(2) 0.010(2) -0.0086(17)
N1 0.0173(13) 0.0341(18) 0.0222(15) -0.0014(17) 0.0001(12) 0.0041(15)
N2 0.0199(14) 0.0337(17) 0.0225(15) -0.0017(17) 0.0012(12) 0.0054(15)
N3 0.0180(13) 0.0240(14) 0.0183(13) -0.0002(15) 0.0030(11) 0.0049(15)
N4 0.0171(14) 0.039(2) 0.0212(15) 0.0026(15) 0.0020(11) 0.0014(14)
N5 0.0216(14) 0.0229(13) 0.0248(15) 0.0003(17) 0.0015(11) 0.0041(16)
N6 0.0218(14) 0.032(2) 0.0164(14) 0.0004(14) -0.0005(11) 0.0010(14)
C01 0.049(3) 0.033(2) 0.035(3) 0.0081(19) -0.005(2) -0.003(2)
C02 0.0217(19) 0.035(2) 0.044(3) -0.002(2) -0.0080(18) 0.0075(18)
C1 0.0189(18) 0.035(2) 0.027(2) -0.0014(16) -0.0046(15) 0.0010(15)
C2 0.0223(18) 0.0307(18) 0.0204(17) -0.0003(14) -0.0019(14) 0.0023(14)
C3 0.0166(16) 0.032(2) 0.0264(19) 0.0002(15) 0.0013(14) 0.0045(13)
C4 0.0184(17) 0.0315(19) 0.0214(18) 0.0006(15) -0.0038(14) 0.0020(14)
C5 0.0248(19) 0.041(2) 0.0244(19) 0.0004(17) -0.0025(16) 0.0009(16)
C6 0.029(2) 0.052(2) 0.0202(19) -0.0006(17) -0.0077(16) -0.0026(18)
C7 0.037(2) 0.044(3) 0.0206(18) 0.0001(17) -0.0015(16) -0.0005(18)
C8 0.031(2) 0.034(2) 0.0270(19) 0.0020(16) 0.0010(16) 0.0027(16)
C9 0.0203(18) 0.044(2) 0.0223(19) 0.0103(17) -0.0011(15) -0.0025(16)
C10 0.0185(17) 0.035(2) 0.0253(19) 0.0018(15) 0.0002(15) 0.0007(14)
C11 0.0206(18) 0.033(2) 0.0220(18) 0.0016(15) -0.0031(15) 0.0039(15)
C12 0.0236(19) 0.032(2) 0.0223(18) 0.0012(15) -0.0009(15) 0.0011(15)
C13 0.0215(18) 0.0349(19) 0.0230(19) 0.0054(16) 0.0025(15) 0.0008(15)
C14 0.0219(16) 0.033(2) 0.0189(16) 0.0006(15) -0.0045(13) 0.0018(15)
C15 0.0209(17) 0.055(2) 0.0269(18) 0.007(2) -0.0023(14) 0.002(2)
C16 0.0252(19) 0.043(3) 0.027(2) 0.0047(17) -0.0086(16) 0.0018(17)
C17 0.032(2) 0.0295(18) 0.0181(17) 0.0025(14) -0.0026(15) 0.0036(15)
C18 0.0276(18) 0.0226(16) 0.0177(16) 0.0009(13) 0.0022(14) 0.0027(13)
C19 0.043(3) 0.055(3) 0.030(2) 0.006(2) -0.003(2) -0.018(2)
C20 0.058(3) 0.046(3) 0.048(3) 0.007(2) -0.019(3) -0.008(2)
C21A 0.044(3) 0.050(3) 0.052(4) 0.000(3) -0.003(3) -0.015(3)
C22A 0.069(5) 0.045(3) 0.061(4) -0.002(3) -0.019(4) -0.006(3)
C23 0.081(5) 0.069(5) 0.131(8) -0.041(5) 0.012(5) -0.028(4)
C25 0.0215(18) 0.069(3) 0.038(2) 0.010(2) 0.0063(17) 0.014(2)
C26 0.045(3) 0.054(3) 0.039(3) -0.009(2) 0.001(2) 0.015(2)
C27 0.047(3) 0.050(3) 0.056(3) -0.005(3) 0.005(3) 0.010(2)
C28 0.041(3) 0.053(3) 0.062(4) 0.011(3) 0.002(3) 0.010(2)
C29 0.062(4) 0.070(4) 0.076(5) 0.010(3) 0.008(3) -0.003(3)
C30 0.070(4) 0.070(4) 0.093(6) 0.026(4) 0.031(4) 0.022(3)
C31 0.023(2) 0.043(2) 0.035(2) -0.0049(19) -0.0023(17) -0.0056(17)
C32 0.0162(17) 0.040(2) 0.0229(19) -0.0008(16) -0.0005(14) -0.0018(15)
C33 0.0210(19) 0.031(2) 0.0224(19) -0.0018(16) 0.0006(15) 0.0008(15)
C34 0.0208(18) 0.0305(19) 0.0264(19) -0.0021(15) -0.0045(15) -0.0006(14)
C35 0.026(2) 0.031(2) 0.032(2) 0.0008(17) -0.0009(17) -0.0004(16)
C36 0.034(2) 0.042(2) 0.031(2) 0.0032(19) -0.0032(19) 0.0019(19)
C37 0.048(3) 0.034(2) 0.034(2) 0.0057(18) 0.001(2) 0.0030(19)
C38 0.053(3) 0.033(2) 0.044(3) 0.001(2) -0.006(2) -0.007(2)
C39 0.035(2) 0.030(2) 0.049(3) 0.002(2) -0.011(2) -0.0085(18)
C40 0.024(2) 0.036(2) 0.034(2) -0.0043(18) -0.0048(17) -0.0025(17)
C41 0.0195(18) 0.039(2) 0.027(2) 0.0003(17) -0.0062(15) -0.0004(16)
C42 0.029(2) 0.031(2) 0.027(2) 0.0038(16) 0.0015(17) -0.0004(16)
C43 0.036(2) 0.034(2) 0.033(2) -0.0002(18) -0.0064(19) -0.0017(18)
C44 0.0181(18) 0.041(2) 0.027(2) 0.0001(17) 0.0025(15) 0.0005(16)
C45 0.0198(19) 0.051(3) 0.036(2) -0.003(2) -0.0043(17) 0.0013(17)
C46 0.025(2) 0.062(3) 0.038(3) 0.002(2) -0.0081(19) 0.006(2)
C47 0.022(2) 0.054(3) 0.031(2) 0.006(2) 0.0003(17) 0.0109(19)
C48 0.0224(19) 0.042(2) 0.026(2) 0.0042(17) 0.0013(16) 0.0081(17)
C49 0.036(3) 0.054(3) 0.078(4) 0.018(3) -0.015(3) -0.021(2)
C50 0.038(3) 0.096(5) 0.065(4) 0.029(4) 0.000(3) -0.013(3)
C55 0.064(4) 0.038(3) 0.050(3) -0.004(2) -0.024(3) 0.002(2)
C56 0.074(4) 0.097(5) 0.040(3) -0.012(3) -0.013(3) 0.037(4)
C57 0.183(11) 0.093(6) 0.051(4) 0.006(4) 0.030(5) 0.070(6)
C58 0.170(13) 0.186(14) 0.098(8) 0.054(9) -0.024(9) 0.019(11)
C59 0.095(7) 0.088(6) 0.149(10) 0.007(6) -0.023(7) 0.012(5)
C60 0.29(2) 0.207(15) 0.100(9) -0.025(9) -0.024(11) 0.154(15)
C61 0.032(2) 0.028(2) 0.035(2) -0.0002(17) -0.0073(18) 0.0077(17)
C62 0.028(2) 0.030(2) 0.030(2) -0.0023(16) -0.0054(17) 0.0030(16)
C63 0.0218(18) 0.029(2) 0.0229(19) 0.0030(16) 0.0015(15) 0.0027(16)
C64 0.0231(18) 0.0300(19) 0.0243(19) -0.0003(15) -0.0028(15) 0.0013(15)
C65 0.031(2) 0.038(2) 0.039(3) -0.0034(19) 0.0026(19) 0.0013(18)
C66 0.039(3) 0.036(2) 0.044(3) -0.005(2) 0.005(2) -0.0071(19)
C67 0.041(3) 0.030(2) 0.045(3) -0.0045(19) 0.014(2) -0.0069(18)
C68 0.048(3) 0.028(2) 0.044(3) 0.0009(19) 0.013(2) 0.0012(18)
C69 0.036(2) 0.028(2) 0.034(2) 0.0017(17) -0.0002(18) 0.0064(17)
C70 0.032(2) 0.030(2) 0.035(2) 0.0016(18) 0.0017(18) 0.0063(17)
C71 0.027(2) 0.031(2) 0.026(2) -0.0021(16) -0.0026(16) -0.0014(16)
C72 0.029(2) 0.028(2) 0.032(2) -0.0004(17) 0.0067(17) 0.0012(16)
C73 0.035(2) 0.031(2) 0.035(2) 0.0004(18) 0.0058(19) 0.0044(17)
C74 0.027(2) 0.033(2) 0.028(2) -0.0008(17) -0.0042(17) 0.0040(16)
C75 0.036(2) 0.037(2) 0.052(3) -0.007(2) -0.015(2) 0.0126(19)
C76 0.028(2) 0.049(3) 0.044(3) -0.004(2) -0.013(2) 0.007(2)
C77 0.0195(18) 0.045(2) 0.030(2) -0.0019(18) 0.0020(16) -0.0026(17)
C78 0.0174(17) 0.037(2) 0.0257(19) -0.0011(16) 0.0060(15) 0.0001(15)
C79 0.037(2) 0.029(2) 0.042(3) 0.0016(18) -0.002(2) 0.0081(17)
C80 0.035(2) 0.031(2) 0.044(3) 0.0018(18) 0.004(2) 0.0014(17)
C81 0.030(2) 0.040(2) 0.049(3) 0.002(2) 0.000(2) 0.0011(18)
C82 0.034(2) 0.044(3) 0.048(3) 0.003(2) 0.006(2) 0.001(2)
C83 0.039(3) 0.066(3) 0.059(4) 0.006(3) 0.015(3) 0.005(2)
C84 0.060(4) 0.094(5) 0.072(5) 0.003(4) 0.026(4) 0.012(4)
C85 0.050(3) 0.030(2) 0.040(3) 0.0070(19) 0.000(2) 0.0032(19)
C86 0.054(3) 0.045(3) 0.039(3) 0.002(2) 0.014(2) 0.008(2)
C87 0.061(4) 0.053(3) 0.039(3) 0.003(2) 0.009(2) 0.016(3)
C88 0.059(4) 0.066(4) 0.046(3) -0.003(3) 0.013(3) 0.016(3)
C91 0.0237(18) 0.0307(19) 0.0256(19) -0.0014(16) -0.0054(15) 0.0007(15)
C92 0.0249(18) 0.0259(18) 0.0203(17) -0.0035(14) 0.0012(14) 0.0021(14)
C93 0.0270(19) 0.0249(16) 0.0173(17) -0.0041(13) -0.0008(14) 0.0012(14)
C94 0.0200(17) 0.0305(19) 0.0238(19) -0.0037(15) 0.0000(14) 0.0021(14)
C95 0.028(2) 0.038(2) 0.0238(19) -0.0052(17) 0.0013(16) 0.0004(16)
C96 0.0224(18) 0.042(2) 0.038(2) -0.0068(19) 0.0036(16) -0.0042(17)
C97 0.031(2) 0.038(2) 0.033(2) -0.0087(17) 0.0109(17) -0.0080(16)
C98 0.034(2) 0.040(2) 0.028(2) 0.0013(17) 0.0052(17) -0.0068(17)
C99 0.0273(18) 0.041(2) 0.0238(17) -0.0001(18) -0.0007(14) -0.0037(18)
C100 0.030(2) 0.0326(19) 0.0201(18) -0.0005(15) 0.0014(15) -0.0006(15)
C101 0.0238(18) 0.0276(18) 0.0242(19) -0.0035(15) 0.0019(15) 0.0001(14)
C102 0.0233(19) 0.0287(18) 0.028(2) -0.0046(15) 0.0037(16) -0.0010(14)
C103 0.0290(18) 0.039(2) 0.0205(16) -0.0041(18) 0.0039(14) -0.0049(19)
C104 0.0193(17) 0.0270(18) 0.0273(19) -0.0014(14) 0.0010(14) 0.0025(13)
C105 0.029(2) 0.039(2) 0.0248(19) 0.0013(16) -0.0055(16) 0.0001(16)
C106 0.0246(18) 0.044(2) 0.035(2) 0.000(2) -0.0080(16) -0.0013(19)
C107 0.0214(18) 0.0306(19) 0.038(2) -0.0003(17) -0.0008(16) -0.0016(15)
C108 0.0235(18) 0.0265(17) 0.029(2) 0.0030(15) 0.0014(15) 0.0001(14)
C109 0.036(2) 0.043(2) 0.033(2) 0.0121(19) 0.0022(19) -0.0001(19)
C110 0.036(2) 0.041(2) 0.048(3) 0.005(2) 0.002(2) 0.0011(19)
C111 0.050(3) 0.044(3) 0.059(3) 0.005(2) 0.002(3) 0.000(2)
C112 0.059(4) 0.047(3) 0.067(4) -0.001(3) 0.007(3) 0.001(3)
C113 0.091(6) 0.047(3) 0.109(6) -0.004(4) 0.029(5) 0.005(3)
C114 0.109(7) 0.064(4) 0.091(6) 0.005(4) 0.034(5) 0.018(4)
C115 0.037(2) 0.064(3) 0.019(2) -0.004(2) 0.0010(18) -0.009(2)
C116 0.052(3) 0.059(3) 0.033(2) -0.007(2) 0.002(2) -0.013(3)
C117 0.044(3) 0.077(4) 0.054(3) -0.022(3) -0.008(3) -0.004(3)
C118 0.066(4) 0.064(4) 0.058(4) -0.022(3) 0.012(3) -0.019(3)
C119 0.071(4) 0.055(4) 0.097(6) -0.011(4) 0.011(4) -0.016(3)
C120 0.084(5) 0.061(4) 0.107(6) -0.024(4) -0.015(5) -0.001(4)

loop_
_atom_type_symbol
_atom_type_description
_atom_type_scat_dispersion_real
_atom_type_scat_dispersion_imag
_atom_type_scat_source
C C 0.0033 0.0016 'International Tables Vol C Tables 4.2.6.8 and 6.1.1.4'
H H 0.0000 0.0000 'International Tables Vol C Tables 4.2.6.8 and 6.1.1.4'
N N 0.0061 0.0033 'International Tables Vol C Tables 4.2.6.8 and 6.1.1.4'
O O 0.0106 0.0060 'International Tables Vol C Tables 4.2.6.8 and 6.1.1.4'
F F 0.0171 0.0103 'International Tables Vol C Tables 4.2.6.8 and 6.1.1.4'
Ir Ir -1.4442 7.9887 'International Tables Vol C Tables 4.2.6.8 and 6.1.1.4'

loop_
_exptl_crystal_face_index_h
_exptl_crystal_face_index_k
_exptl_crystal_face_index_l
_exptl_crystal_face_perp_dist
0.00 0.00 1.00 0.0600
0.00 1.00 -1.00 0.0600
0.00 -1.00 0.00 0.0850
0.00 1.00 0.00 0.0800
-2.00 -1.00 0.00 0.1250
2.00 1.00 -2.00 0.1200

loop_
_geom_angle_atom_site_label_1
_geom_angle_atom_site_label_2
_geom_angle_atom_site_label_3
_geom_angle
C33 Ir1 C3 97.80(16)
C33 Ir1 N3 91.73(17)
C3 Ir1 N3 81.12(14)
C33 Ir1 N4 81.23(17)
C3 Ir1 N4 94.39(14)
N3 Ir1 N4 171.10(17)
C33 Ir1 N2 90.96(16)
C3 Ir1 N2 169.24(14)
N3 Ir1 N2 92.43(11)
N4 Ir1 N2 93.11(12)
C33 Ir1 N1 168.64(14)
C3 Ir1 N1 92.60(13)
N3 Ir1 N1 94.37(15)
N4 Ir1 N1 93.50(14)
N2 Ir1 N1 79.23(13)
C63 Ir2 C93 96.77(16)
C63 Ir2 N5 92.54(17)
C93 Ir2 N5 81.13(14)
C63 Ir2 N6 81.15(16)
C93 Ir2 N6 97.61(14)
N5 Ir2 N6 173.4(2)
C63 Ir2 N2 171.36(14)
C93 Ir2 N2 90.25(13)
N5 Ir2 N2 93.54(15)
N6 Ir2 N2 92.95(14)
C63 Ir2 N1 94.55(16)
C93 Ir2 N1 167.36(14)
N5 Ir2 N1 92.77(11)
N6 Ir2 N1 89.68(12)
N2 Ir2 N1 79.02(13)
C01 N1 Ir2 128.9(4)
C01 N1 Ir1 129.4(4)
Ir2 N1 Ir1 99.62(15)
C02 N2 Ir1 133.3(4)
C02 N2 Ir2 124.5(3)
Ir1 N2 Ir2 101.65(16)
C18 N3 C14 118.4(3)
C18 N3 Ir1 125.6(3)
C14 N3 Ir1 115.7(2)
C48 N4 C44 119.7(4)
C48 N4 Ir1 125.2(3)
C44 N4 Ir1 115.0(3)
C108 N5 C104 119.0(3)
C108 N5 Ir2 125.1(3)
C104 N5 Ir2 115.9(2)
C78 N6 C74 119.4(3)
C78 N6 Ir2 125.2(3)
C74 N6 Ir2 115.2(3)
N1 C01 O1 177.5(7)
N2 C02 O2 178.9(6)
C10 C1 C2 119.6(4)
C1 C2 C3 121.8(3)
C1 C2 C14 123.3(3)
C3 C2 C14 114.9(3)
C4 C3 C2 117.2(4)
C4 C3 Ir1 128.7(3)
C2 C3 Ir1 113.7(3)
C11 C4 C3 120.2(3)
C6 C5 C12 118.5(4)
C5 C6 C7 121.1(4)
C8 C7 C6 120.0(4)
C13 C8 C7 119.0(4)
C10 C9 C13 101.3(3)
C10 C9 C19 112.3(4)
C13 C9 C19 113.6(3)
C10 C9 C25 109.7(3)
C13 C9 C25 109.8(3)
C19 C9 C25 109.8(4)
C1 C10 C11 119.8(4)
C1 C10 C9 128.6(4)
C11 C10 C9 111.5(3)
C4 C11 C10 121.3(4)
C4 C11 C12 131.0(4)
C10 C11 C12 107.7(4)
C5 C12 C13 120.0(4)
C5 C12 C11 130.8(4)
C13 C12 C11 109.1(3)
C8 C13 C12 121.2(4)
C8 C13 C9 128.4(4)
C12 C13 C9 110.4(3)
N3 C14 C15 120.4(3)
N3 C14 C2 114.2(3)
C15 C14 C2 125.3(3)
C16 C15 C14 120.9(4)
C15 C16 C17 117.2(4)
F1 C17 C18 119.3(4)
F1 C17 C16 119.2(3)
C18 C17 C16 121.4(4)
N3 C18 C17 121.7(4)
C20 C19 C9 116.7(4)
C19 C20 C21B 150.8(16)
C19 C20 C21A 111.7(5)
C22A C21A C20 113.6(5)
C21A C22A C23 112.8(6)
C22B C21B C20 119(2)
C21B C22B C23 121(2)
C24B C23 C22B 96.3(17)
C24A C23 C22A 118.1(10)
C26 C25 C9 115.2(4)
C25 C26 C27 113.9(4)
C28 C27 C26 113.8(5)
C27 C28 C29 114.1(5)
C30 C29 C28 114.0(6)
C40 C31 C32 119.0(4)
C31 C32 C33 122.3(4)
C31 C32 C44 123.5(4)
C33 C32 C44 114.2(4)
C34 C33 C32 116.7(4)
C34 C33 Ir1 128.5(3)
C32 C33 Ir1 114.3(3)
C41 C34 C33 120.8(4)
C36 C35 C42 118.8(4)
C37 C36 C35 119.8(4)
C36 C37 C38 121.5(4)
C43 C38 C37 119.4(4)
C40 C39 C43 100.7(3)
C40 C39 C55 111.5(4)
C43 C39 C55 111.3(4)
C40 C39 C49 111.7(4)
C43 C39 C49 112.7(4)
C55 C39 C49 108.8(4)
C31 C40 C41 120.2(4)
C31 C40 C39 129.1(4)
C41 C40 C39 110.6(4)
C34 C41 C40 121.0(4)
C34 C41 C42 129.9(4)
C40 C41 C42 109.1(4)
C35 C42 C43 121.2(4)
C35 C42 C41 130.7(4)
C43 C42 C41 108.1(4)
C38 C43 C42 119.2(4)
C38 C43 C39 129.5(4)
C42 C43 C39 111.3(4)
N4 C44 C45 119.3(4)
N4 C44 C32 114.6(3)
C45 C44 C32 126.0(4)
C46 C45 C44 120.5(5)
C47 C46 C45 118.0(4)
C46 C47 F2 120.2(4)
C46 C47 C48 122.2(4)
F2 C47 C48 117.5(4)
N4 C48 C47 120.1(4)
C50 C49 C39 117.5(5)
C49 C50 C51A 120.2(6)
C49 C50 C51B 91.6(7)
C52A C51A C50 112.2(7)
C51A C52A C53A 115.8(7)
C54A C53A C52A 114.2(8)
C52B C51B C50 104.0(11)
C51B C52B C53B 114.8(14)
C52B C53B C54B 109.5(17)
C56 C55 C39 116.3(5)
C55 C56 C57 111.0(7)
C58 C57 C56 125.6(11)
C57 C58 C59 109.1(12)
C58 C59 C60 103.4(11)
C70 C61 C62 117.6(4)
C61 C62 C63 122.4(4)
C61 C62 C74 122.8(4)
C63 C62 C74 114.8(4)
C64 C63 C62 117.4(4)
C64 C63 Ir2 128.3(3)
C62 C63 Ir2 114.0(3)
C71 C64 C63 119.7(4)
C72 C65 C66 119.1(4)
C67 C66 C65 119.1(5)
C68 C67 C66 122.2(4)
C67 C68 C73 118.4(4)
C73 C69 C70 100.8(3)
C73 C69 C85 111.8(4)
C70 C69 C85 111.9(4)
C73 C69 C79 111.1(4)
C70 C69 C79 110.8(4)
C85 C69 C79 110.1(4)
C61 C70 C71 121.3(4)
C61 C70 C69 128.1(4)
C71 C70 C69 110.6(4)
C64 C71 C70 121.3(4)
C64 C71 C72 129.4(4)
C70 C71 C72 109.3(4)
C65 C72 C73 121.5(4)
C65 C72 C71 131.0(4)
C73 C72 C71 107.5(4)
C68 C73 C72 119.5(4)
C68 C73 C69 128.8(4)
C72 C73 C69 111.7(4)
N6 C74 C75 120.0(4)
N6 C74 C62 114.1(3)
C75 C74 C62 125.9(4)
C76 C75 C74 120.9(4)
C77 C76 C75 116.4(4)
F4 C77 C78 118.1(4)
F4 C77 C76 119.7(4)
C78 C77 C76 122.3(4)
N6 C78 C77 120.9(4)
C80 C79 C69 115.2(4)
C81 C80 C79 113.1(4)
C80 C81 C82 114.3(4)
C83 C82 C81 112.6(4)
C82 C83 C84 113.8(5)
C86 C85 C69 113.5(4)
C87 C86 C85 112.5(4)
C86 C87 C88 112.4(5)
C89A C88 C87 112.5(8)
C87 C88 C89B 114.2(6)
C88 C89A C90A 108.8(12)
C90B C89B C88 113.0(9)
C100 C91 C92 119.6(4)
C91 C92 C93 121.8(4)
C91 C92 C104 122.8(3)
C93 C92 C104 115.4(3)
C94 C93 C92 117.3(3)
C94 C93 Ir2 129.4(3)
C92 C93 Ir2 112.7(3)
C101 C94 C93 120.3(4)
C96 C95 C102 117.8(4)
C97 C96 C95 121.6(4)
C96 C97 C98 120.5(4)
C97 C98 C103 119.4(4)
C100 C99 C103 100.6(3)
C100 C99 C109 111.8(3)
C103 C99 C109 113.1(4)
C100 C99 C115 110.2(4)
C103 C99 C115 110.9(4)
C109 C99 C115 110.0(4)
C91 C100 C101 119.8(4)
C91 C100 C99 128.5(4)
C101 C100 C99 111.6(3)
C94 C101 C100 121.1(4)
C94 C101 C102 131.3(4)
C100 C101 C102 107.6(3)
C103 C102 C95 120.5(4)
C103 C102 C101 108.4(3)
C95 C102 C101 131.1(4)
C98 C103 C102 120.2(4)
C98 C103 C99 128.0(4)
C102 C103 C99 111.8(3)
N5 C104 C105 120.6(4)
N5 C104 C92 113.4(3)
C105 C104 C92 125.8(4)
C106 C105 C104 120.4(4)
C107 C106 C105 117.4(4)
F3 C107 C108 118.4(4)
F3 C107 C106 119.8(4)
C108 C107 C106 121.8(4)
N5 C108 C107 120.8(4)
C110 C109 C99 115.0(4)
C109 C110 C111 111.1(4)
C112 C111 C110 113.0(5)
C111 C112 C113 113.9(6)
C114 C113 C112 115.7(6)
C116 C115 C99 114.5(4)
C117 C116 C115 114.9(5)
C116 C117 C118 114.1(5)
C119 C118 C117 114.9(5)
C118 C119 C120 114.4(6)

loop_
_geom_bond_atom_site_label_1
_geom_bond_atom_site_label_2
_geom_bond_distance
Ir1 C33 1.988(5)
Ir1 C3 2.001(4)
Ir1 N3 2.028(3)
Ir1 N4 2.033(3)
Ir1 N2 2.192(3)
Ir1 N1 2.253(4)
Ir2 C63 1.985(4)
Ir2 C93 2.000(4)
Ir2 N5 2.032(3)
Ir2 N6 2.040(3)
Ir2 N2 2.226(4)
Ir2 N1 2.230(3)
F1 C17 1.353(4)
F2 C47 1.362(5)
F3 C107 1.350(5)
F4 C77 1.358(5)
O1 C01 1.181(6)
O2 C02 1.196(6)
N1 C01 1.143(6)
N2 C02 1.145(6)
N3 C18 1.352(5)
N3 C14 1.361(5)
N4 C48 1.354(6)
N4 C44 1.376(6)
N5 C108 1.355(5)
N5 C104 1.363(5)
N6 C78 1.340(5)
N6 C74 1.364(6)
C1 C10 1.370(6)
C1 C2 1.392(6)
C2 C3 1.422(5)
C2 C14 1.460(5)
C3 C4 1.407(5)
C4 C11 1.384(6)
C5 C6 1.380(6)
C5 C12 1.394(5)
C6 C7 1.393(6)
C7 C8 1.393(6)
C8 C13 1.366(5)
C9 C10 1.519(6)
C9 C13 1.530(5)
C9 C19 1.536(6)
C9 C25 1.572(6)
C10 C11 1.400(5)
C11 C12 1.475(5)
C12 C13 1.397(5)
C14 C15 1.401(5)
C15 C16 1.365(5)
C16 C17 1.379(6)
C17 C18 1.362(5)
C19 C20 1.487(8)
C20 C21B 1.480(16)
C20 C21A 1.542(7)
C21A C22A 1.490(9)
C22A C23 1.503(8)
C21B C22B 1.459(17)
C22B C23 1.474(16)
C23 C24A 1.400(12)
C23 C24B 1.416(11)
C25 C26 1.522(7)
C26 C27 1.528(7)
C27 C28 1.513(8)
C28 C29 1.539(8)
C29 C30 1.496(10)
C31 C40 1.383(6)
C31 C32 1.394(6)
C32 C33 1.431(5)
C32 C44 1.455(6)
C33 C34 1.409(6)
C34 C41 1.388(6)
C35 C36 1.386(6)
C35 C42 1.388(6)
C36 C37 1.373(7)
C37 C38 1.383(7)
C38 C43 1.377(6)
C39 C40 1.528(6)
C39 C43 1.532(6)
C39 C55 1.530(8)
C39 C49 1.568(7)
C40 C41 1.399(6)
C41 C42 1.463(6)
C42 C43 1.396(6)
C44 C45 1.399(6)
C45 C46 1.375(7)
C46 C47 1.356(7)
C47 C48 1.368(6)
C49 C50 1.505(9)
C50 C51A 1.548(8)
C50 C51B 1.604(16)
C51A C52A 1.498(9)
C52A C53A 1.547(10)
C53A C54A 1.524(11)
C51B C52B 1.46(2)
C52B C53B 1.52(2)
C53B C54B 1.57(3)
C55 C56 1.482(10)
C56 C57 1.542(9)
C57 C58 1.374(14)
C58 C59 1.499(10)
C59 C60 1.521(10)
C61 C70 1.375(6)
C61 C62 1.402(6)
C62 C63 1.426(5)
C62 C74 1.462(6)
C63 C64 1.408(6)
C64 C71 1.379(6)
C65 C72 1.365(6)
C65 C66 1.396(6)
C66 C67 1.394(7)
C67 C68 1.379(7)
C68 C73 1.388(6)
C69 C73 1.517(7)
C69 C70 1.538(6)
C69 C85 1.547(6)
C69 C79 1.549(6)
C70 C71 1.395(6)
C71 C72 1.470(6)
C72 C73 1.409(6)
C74 C75 1.393(6)
C75 C76 1.381(7)
C76 C77 1.378(6)
C77 C78 1.362(6)
C79 C80 1.520(7)
C80 C81 1.502(6)
C81 C82 1.523(7)
C82 C83 1.518(7)
C83 C84 1.537(9)
C85 C86 1.539(7)
C86 C87 1.506(7)
C87 C88 1.531(8)
C88 C89A 1.448(13)
C88 C89B 1.559(13)
C89A C90A 1.497(15)
C89B C90B 1.504(17)
C91 C100 1.370(6)
C91 C92 1.403(6)
C92 C93 1.431(5)
C92 C104 1.463(5)
C93 C94 1.404(5)
C94 C101 1.396(6)
C95 C96 1.398(6)
C95 C102 1.399(6)
C96 C97 1.373(6)
C97 C98 1.381(6)
C98 C103 1.390(6)
C99 C100 1.519(5)
C99 C103 1.520(5)
C99 C109 1.540(6)
C99 C115 1.551(6)
C100 C101 1.412(6)
C101 C102 1.470(6)
C102 C103 1.396(6)
C104 C105 1.386(5)
C105 C106 1.382(6)
C106 C107 1.369(6)
C107 C108 1.365(6)
C109 C110 1.521(7)
C110 C111 1.543(7)
C111 C112 1.478(8)
C112 C113 1.527(9)
C113 C114 1.468(11)
C115 C116 1.525(8)
C116 C117 1.493(7)
C117 C118 1.532(9)
C118 C119 1.487(9)
C119 C120 1.507(9)
